data_8106519
loop_
_publ_author_name
'Gichumbi, Joel M.'
'Omondi, Bernard'
'Friedrich, Holger B.'

_publ_section_title
;
 Crystal structure of
 chlorido-(N-(2,5-dichlorophenyl)-1-(pyridin-2-yl)methanimine-\k2
 N,N&#x2032;)(\h 6-1-isopropyl-4-methyl benzene) ruthenium (II)
 tetrafluoroborate, C22H22Cl3N2BF4Ru
;
_journal_issue 2
_journal_name_full 'Zeitschrift f\"ur Kristallographie - New Crystal Structures'
_journal_page_first 309
_journal_page_last 311
_journal_paper_doi 10.1515/ncrs-2016-0254
_journal_volume 232
_journal_year 2017
_chemical_formula_moiety 'C22 H22 Cl3 N2 Ru, B F4'
_chemical_formula_sum 'C22 H22 B Cl3 F4 N2 Ru'
_chemical_formula_weight 608.64
_space_group_IT_number 14
_space_group_name_Hall '-P 2yn'
_space_group_name_H-M_alt 'P 1 21/n 1'
_symmetry_cell_setting monoclinic
_symmetry_Int_Tables_number 14
_symmetry_space_group_name_Hall '-P 2yn'
_symmetry_space_group_name_H-M 'P 1 21/n 1'
_atom_sites_solution_hydrogens geom
_cell_angle_alpha 90.000(5)
_cell_angle_beta 112.74
_cell_angle_gamma 90
_cell_formula_units_Z 4
_cell_length_a 15.067(5)
_cell_length_b 10.409(5)
_cell_length_c 16.503(5)
_cell_measurement_reflns_used 50255
_cell_measurement_temperature 173(2)
_cell_measurement_theta_max 28.479
_cell_measurement_theta_min 2.336
_cell_measurement_wavelength 0.71073
_cell_volume 2387.0(16)
_computing_cell_refinement 'SAINT-plus [11]'
_computing_data_collection 'APEX2 [11]'
_computing_data_reduction 'SAINT-Plus and XPREP [11]'
_computing_molecular_graphics 'ORTEP3 [13]'
_computing_publication_material 'WinGX [13]'
_computing_structure_refinement 'SHELXL-2014/7 [12]'
_computing_structure_solution 'SHELXL-2014 [12]'
_diffrn_ambient_temperature 173(2)
_diffrn_measured_fraction_theta_full 1
_diffrn_measured_fraction_theta_max 0.997
_diffrn_measurement_device_type 'Bruker Smart ApexII CCD'
_diffrn_measurement_method '\f and \w scans'
_diffrn_radiation_probe x-ray
_diffrn_radiation_type MoK\a
_diffrn_radiation_wavelength 0.71073
_diffrn_reflns_av_R_equivalents 0.0264
_diffrn_reflns_av_unetI/netI 0.0148
_diffrn_reflns_Laue_measured_fraction_full 1
_diffrn_reflns_Laue_measured_fraction_max 0.997
_diffrn_reflns_limit_h_max 20
_diffrn_reflns_limit_h_min -20
_diffrn_reflns_limit_k_max 13
_diffrn_reflns_limit_k_min -13
_diffrn_reflns_limit_l_max 22
_diffrn_reflns_limit_l_min -22
_diffrn_reflns_number 50255
_diffrn_reflns_point_group_measured_fraction_full 1
_diffrn_reflns_point_group_measured_fraction_max 0.997
_diffrn_reflns_theta_full 25.242
_diffrn_reflns_theta_max 28.479
_diffrn_reflns_theta_min 2.336
_diffrn_source 'fine-focus sealed tube'
_diffrn_standards_interval_count .
_diffrn_standards_interval_time .
_diffrn_standards_number 0
_exptl_absorpt_coefficient_mu 1.038
_exptl_absorpt_correction_T_max 0.796
_exptl_absorpt_correction_T_min 0.66
_exptl_absorpt_correction_type multi-scan
_exptl_absorpt_process_details 'SADABS [11]'
_exptl_crystal_colour orange
_exptl_crystal_density_diffrn 1.694
_exptl_crystal_density_method 'not measured'
_exptl_crystal_description block
_exptl_crystal_F_000 1216
_exptl_crystal_size_max 0.39
_exptl_crystal_size_mid 0.31
_exptl_crystal_size_min 0.22
_refine_diff_density_max 0.483
_refine_diff_density_min -0.438
_refine_diff_density_rms 0.063
_refine_ls_extinction_method none
_refine_ls_goodness_of_fit_ref 1.098
_refine_ls_hydrogen_treatment constr
_refine_ls_matrix_type full
_refine_ls_number_constraints 0
_refine_ls_number_parameters 301
_refine_ls_number_reflns 6008
_refine_ls_number_restraints 0
_refine_ls_restrained_S_all 1.098
_refine_ls_R_factor_all 0.0244
_refine_ls_R_factor_gt 0.0211
_refine_ls_shift/su_max 0.001
_refine_ls_shift/su_mean 0
_refine_ls_structure_factor_coef Fsqd
_refine_ls_weighting_details 'w=1/[\s^2^(Fo^2^)+(0.0205P)^2^+2.0038P] where P=(Fo^2^+2Fc^2^)/3'
_refine_ls_weighting_scheme calc
_refine_ls_wR_factor_gt 0.0515
_refine_ls_wR_factor_ref 0.0535
_reflns_Friedel_coverage 0
_reflns_number_gt 5533
_reflns_number_total 6008
_reflns_threshold_expression 'I > 2\s(I)'
_cod_data_source_file suppl_ncrs-2016-0254_suppl.cif
_cod_data_source_block exp_266_109
_cod_original_cell_volume 2386.9(16)
_cod_original_sg_symbol_H-M 'P 21/n'
_cod_database_code 8106519
_shelx_estimated_absorpt_t_min 0.688
_shelx_estimated_absorpt_t_max 0.804
_publcif_info_exptl_table_max_cols 4
_publcif_info_exptl_table_use_headnotes n

loop_
_symmetry_equiv_pos_as_xyz
'x, y, z'
'-x+1/2, y+1/2, -z+1/2'
'-x, -y, -z'
'x-1/2, -y-1/2, z-1/2'

loop_
_atom_site_label
_atom_site_type_symbol
_atom_site_fract_x
_atom_site_fract_y
_atom_site_fract_z
_atom_site_U_iso_or_equiv
_atom_site_adp_type
_atom_site_occupancy
_atom_site_site_symmetry_order
_atom_site_calc_flag
_atom_site_refinement_flags_posn
_atom_site_refinement_flags_adp
_atom_site_refinement_flags_occupancy
_atom_site_disorder_assembly
_atom_site_disorder_group
C1 C 0.21141(13) 0.63994(17) -0.09754(11) 0.0234(3) Uani 1 1 d . . . . .
H1 H 0.1583 0.5863 -0.1291 0.028 Uiso 1 1 calc R U . . .
C2 C 0.23480(15) 0.74018(18) -0.14118(12) 0.0277(4) Uani 1 1 d . . . . .
H2 H 0.1988 0.753 -0.2022 0.033 Uiso 1 1 calc R U . . .
C3 C 0.31037(14) 0.82133(17) -0.09604(12) 0.0250(4) Uani 1 1 d . . . . .
H3 H 0.3276 0.8893 -0.1256 0.03 Uiso 1 1 calc R U . . .
C4 C 0.36081(12) 0.80160(16) -0.00646(11) 0.0194(3) Uani 1 1 d . . . . .
H4 H 0.4118 0.8574 0.0268 0.023 Uiso 1 1 calc R U . . .
C5 C 0.33509(11) 0.69879(15) 0.03322(10) 0.0150(3) Uani 1 1 d . . . . .
C6 C 0.38313(11) 0.66695(15) 0.12561(10) 0.0155(3) Uani 1 1 d . . . . .
H6 H 0.435 0.7167 0.1644 0.019 Uiso 1 1 calc R U . . .
C7 C 0.39260(11) 0.52476(14) 0.24115(10) 0.0154(3) Uani 1 1 d . . . . .
C8 C 0.48662(12) 0.47874(16) 0.27928(11) 0.0186(3) Uani 1 1 d . . . . .
C9 C 0.52027(12) 0.42681(17) 0.36334(11) 0.0222(3) Uani 1 1 d . . . . .
H9 H 0.5844 0.3955 0.3892 0.027 Uiso 1 1 calc R U . . .
C10 C 0.46092(13) 0.42046(16) 0.40955(11) 0.0219(3) Uani 1 1 d . . . . .
H10 H 0.4834 0.3831 0.4665 0.026 Uiso 1 1 calc R U . . .
C11 C 0.36818(12) 0.46926(15) 0.37179(11) 0.0189(3) Uani 1 1 d . . . . .
C12 C 0.33277(12) 0.52001(15) 0.28782(10) 0.0169(3) Uani 1 1 d . . . . .
H12 H 0.2686 0.5512 0.2623 0.02 Uiso 1 1 calc R U . . .
C13 C 0.15081(12) 0.32224(15) 0.09941(12) 0.0205(3) Uani 1 1 d . . . . .
C14 C 0.10672(11) 0.34744(15) 0.00667(12) 0.0207(3) Uani 1 1 d . . . . .
H14 H 0.0411 0.387 -0.018 0.025 Uiso 1 1 calc R U . . .
C15 C 0.16007(11) 0.33919(15) -0.04623(11) 0.0180(3) Uani 1 1 d . . . . .
H15 H 0.1313 0.3739 -0.1074 0.022 Uiso 1 1 calc R U . . .
C16 C 0.26086(11) 0.30995(14) -0.00944(10) 0.0161(3) Uani 1 1 d . . . . .
C17 C 0.30399(11) 0.28527(14) 0.08165(10) 0.0160(3) Uani 1 1 d . . . . .
H17 H 0.3757 0.2807 0.1106 0.019 Uiso 1 1 calc R U . . .
C18 C 0.24886(12) 0.28986(15) 0.13521(11) 0.0185(3) Uani 1 1 d . . . . .
H18 H 0.2836 0.2904 0.2005 0.022 Uiso 1 1 calc R U . . .
C19 C 0.09392(15) 0.33736(18) 0.15615(15) 0.0320(4) Uani 1 1 d . . . . .
H19A H 0.0459 0.2687 0.1428 0.048 Uiso 1 1 calc R U . . .
H19B H 0.0614 0.4209 0.1445 0.048 Uiso 1 1 calc R U . . .
H19C H 0.1374 0.3323 0.2182 0.048 Uiso 1 1 calc R U . . .
C20 C 0.31647(12) 0.30557(16) -0.06865(11) 0.0208(3) Uani 1 1 d . . . . .
H20 H 0.2812 0.3583 -0.1221 0.025 Uiso 1 1 calc R U . . .
C21 C 0.31846(14) 0.16538(19) -0.09741(13) 0.0295(4) Uani 1 1 d . . . . .
H21A H 0.3513 0.1119 -0.0456 0.044 Uiso 1 1 calc R U . . .
H21B H 0.3529 0.1605 -0.137 0.044 Uiso 1 1 calc R U . . .
H21C H 0.2524 0.1345 -0.128 0.044 Uiso 1 1 calc R U . . .
C22 C 0.41840(14) 0.35841(19) -0.02477(14) 0.0306(4) Uani 1 1 d . . . . .
H22A H 0.4159 0.446 -0.004 0.046 Uiso 1 1 calc R U . . .
H22B H 0.4493 0.3594 -0.0673 0.046 Uiso 1 1 calc R U . . .
H22C H 0.4556 0.3037 0.0252 0.046 Uiso 1 1 calc R U . . .
N1 N 0.35118(9) 0.56710(12) 0.15188(8) 0.0139(2) Uani 1 1 d . . . . .
N2 N 0.26190(9) 0.61693(12) -0.01196(8) 0.0155(2) Uani 1 1 d . . . . .
F1 F 0.62155(9) 0.06708(13) 0.24436(7) 0.0377(3) Uani 1 1 d . . . . .
F2 F 0.51661(9) -0.09791(11) 0.21417(8) 0.0358(3) Uani 1 1 d . . . . .
F3 F 0.49351(9) 0.06110(13) 0.11327(7) 0.0388(3) Uani 1 1 d . . . . .
F4 F 0.47140(12) 0.10205(15) 0.23940(10) 0.0573(4) Uani 1 1 d . . . . .
Cl1 Cl 0.14454(3) 0.63747(4) 0.09854(3) 0.01937(8) Uani 1 1 d . . . . .
Cl2 Cl 0.29362(3) 0.46504(4) 0.42968(3) 0.02548(9) Uani 1 1 d . . . . .
Cl3 Cl 0.56157(3) 0.47832(5) 0.22160(3) 0.02758(9) Uani 1 1 d . . . . .
Ru1 Ru 0.23352(2) 0.47333(2) 0.06252(2) 0.01190(4) Uani 1 1 d . . . . .
B1 B 0.52450(15) 0.0343(2) 0.20233(13) 0.0242(4) Uani 1 1 d . . . . .

loop_
_atom_site_aniso_label
_atom_site_aniso_U_11
_atom_site_aniso_U_22
_atom_site_aniso_U_33
_atom_site_aniso_U_23
_atom_site_aniso_U_13
_atom_site_aniso_U_12
C1 0.0297(9) 0.0191(8) 0.0175(7) 0.0008(6) 0.0047(7) -0.0027(7)
C2 0.0420(11) 0.0223(9) 0.0175(8) 0.0031(7) 0.0101(7) -0.0007(8)
C3 0.0373(10) 0.0187(8) 0.0258(8) 0.0047(7) 0.0199(8) -0.0003(7)
C4 0.0218(8) 0.0159(7) 0.0246(8) 0.0008(6) 0.0136(7) -0.0020(6)
C5 0.0154(7) 0.0129(7) 0.0189(7) -0.0002(6) 0.0089(6) 0.0004(5)
C6 0.0136(7) 0.0143(7) 0.0191(7) -0.0021(6) 0.0068(6) -0.0010(5)
C7 0.0175(7) 0.0117(7) 0.0151(7) -0.0007(5) 0.0042(6) -0.0013(5)
C8 0.0182(7) 0.0179(7) 0.0189(7) -0.0008(6) 0.0065(6) -0.0002(6)
C9 0.0211(8) 0.0191(8) 0.0214(8) 0.0016(6) 0.0026(6) 0.0035(6)
C10 0.0312(9) 0.0142(7) 0.0172(7) 0.0012(6) 0.0060(7) 0.0012(6)
C11 0.0276(8) 0.0130(7) 0.0188(7) -0.0022(6) 0.0120(7) -0.0025(6)
C12 0.0193(7) 0.0126(7) 0.0183(7) -0.0017(6) 0.0067(6) -0.0009(6)
C13 0.0248(8) 0.0108(7) 0.0330(9) -0.0016(6) 0.0190(7) -0.0031(6)
C14 0.0135(7) 0.0133(7) 0.0345(9) -0.0034(6) 0.0082(7) -0.0034(6)
C15 0.0183(7) 0.0121(7) 0.0195(7) -0.0029(6) 0.0030(6) -0.0028(6)
C16 0.0186(7) 0.0102(7) 0.0207(7) -0.0019(6) 0.0089(6) -0.0012(5)
C17 0.0154(7) 0.0106(7) 0.0207(7) 0.0003(6) 0.0056(6) -0.0001(5)
C18 0.0265(8) 0.0102(7) 0.0202(7) 0.0005(6) 0.0107(6) -0.0019(6)
C19 0.0402(11) 0.0204(9) 0.0523(12) 0.0016(8) 0.0363(10) -0.0008(8)
C20 0.0254(8) 0.0201(8) 0.0201(8) 0.0018(6) 0.0123(7) 0.0034(6)
C21 0.0338(10) 0.0280(9) 0.0315(9) -0.0095(8) 0.0178(8) 0.0011(8)
C22 0.0296(9) 0.0306(10) 0.0418(11) -0.0037(8) 0.0248(9) -0.0040(8)
N1 0.0134(6) 0.0128(6) 0.0149(6) 0.0000(5) 0.0049(5) 0.0009(5)
N2 0.0167(6) 0.0131(6) 0.0162(6) 0.0000(5) 0.0059(5) -0.0005(5)
F1 0.0361(6) 0.0476(7) 0.0206(5) 0.0050(5) 0.0012(5) -0.0204(6)
F2 0.0418(7) 0.0274(6) 0.0374(6) -0.0010(5) 0.0146(5) -0.0121(5)
F3 0.0360(6) 0.0532(8) 0.0192(5) 0.0068(5) 0.0020(5) -0.0057(6)
F4 0.0745(10) 0.0533(9) 0.0627(9) -0.0026(7) 0.0472(9) 0.0129(8)
Cl1 0.01552(17) 0.01369(17) 0.0296(2) -0.00033(14) 0.00944(15) 0.00227(13)
Cl2 0.0387(2) 0.0206(2) 0.02430(19) 0.00138(15) 0.02005(18) 0.00086(17)
Cl3 0.01825(19) 0.0390(2) 0.0267(2) 0.00667(18) 0.00995(16) 0.00682(17)
Ru1 0.01123(6) 0.00968(6) 0.01468(6) 0.00012(4) 0.00488(4) -0.00080(4)
B1 0.0274(10) 0.0265(10) 0.0182(8) -0.0003(7) 0.0083(8) -0.0044(8)

loop_
_atom_type_symbol
_atom_type_description
_atom_type_scat_dispersion_real
_atom_type_scat_dispersion_imag
_atom_type_scat_source
C C 0.0033 0.0016 'International Tables Vol C Tables 4.2.6.8 and 6.1.1.4'
H H 0 0 'International Tables Vol C Tables 4.2.6.8 and 6.1.1.4'
N N 0.0061 0.0033 'International Tables Vol C Tables 4.2.6.8 and 6.1.1.4'
F F 0.0171 0.0103 'International Tables Vol C Tables 4.2.6.8 and 6.1.1.4'
Cl Cl 0.1484 0.1585 'International Tables Vol C Tables 4.2.6.8 and 6.1.1.4'
Ru Ru -1.2594 0.8363 'International Tables Vol C Tables 4.2.6.8 and 6.1.1.4'
B B 0.0013 0.0007 'International Tables Vol C Tables 4.2.6.8 and 6.1.1.4'

loop_
_geom_angle_atom_site_label_1
_geom_angle_atom_site_label_2
_geom_angle_atom_site_label_3
_geom_angle
_geom_angle_site_symmetry_1
_geom_angle_site_symmetry_3
N2 C1 C2 121.73(16) . .
N2 C1 H1 119.1 . .
C2 C1 H1 119.1 . .
C3 C2 C1 120.08(16) . .
C3 C2 H2 120 . .
C1 C2 H2 120 . .
C2 C3 C4 118.71(16) . .
C2 C3 H3 120.6 . .
C4 C3 H3 120.6 . .
C5 C4 C3 118.58(15) . .
C5 C4 H4 120.7 . .
C3 C4 H4 120.7 . .
N2 C5 C4 122.59(15) . .
N2 C5 C6 113.63(13) . .
C4 C5 C6 123.78(14) . .
N1 C6 C5 115.99(14) . .
N1 C6 H6 122 . .
C5 C6 H6 122 . .
C8 C7 C12 119.97(15) . .
C8 C7 N1 122.26(14) . .
C12 C7 N1 117.53(14) . .
C9 C8 C7 119.96(15) . .
C9 C8 Cl3 118.88(13) . .
C7 C8 Cl3 121.09(13) . .
C10 C9 C8 120.34(16) . .
C10 C9 H9 119.8 . .
C8 C9 H9 119.8 . .
C9 C10 C11 119.24(15) . .
C9 C10 H10 120.4 . .
C11 C10 H10 120.4 . .
C12 C11 C10 121.41(15) . .
C12 C11 Cl2 118.73(13) . .
C10 C11 Cl2 119.86(13) . .
C11 C12 C7 119.05(15) . .
C11 C12 H12 120.5 . .
C7 C12 H12 120.5 . .
C18 C13 C14 118.02(14) . .
C18 C13 C19 121.61(17) . .
C14 C13 C19 120.29(16) . .
C18 C13 Ru1 71.11(9) . .
C14 C13 Ru1 70.00(9) . .
C19 C13 Ru1 127.55(12) . .
C15 C14 C13 120.84(15) . .
C15 C14 Ru1 71.53(9) . .
C13 C14 Ru1 72.19(9) . .
C15 C14 H14 119.1 . .
C13 C14 H14 119.1 . .
Ru1 C14 H14 119.1 . .
C14 C15 C16 121.26(15) . .
C14 C15 Ru1 71.45(9) . .
C16 C15 Ru1 70.94(9) . .
C14 C15 H15 118.6 . .
C16 C15 H15 118.6 . .
Ru1 C15 H15 118.6 . .
C17 C16 C15 117.77(14) . .
C17 C16 C20 122.69(14) . .
C15 C16 C20 119.54(14) . .
C17 C16 Ru1 70.81(9) . .
C15 C16 Ru1 71.10(9) . .
C20 C16 Ru1 129.55(11) . .
C16 C17 C18 120.95(14) . .
C16 C17 Ru1 71.70(9) . .
C18 C17 Ru1 72.18(9) . .
C16 C17 H17 119 . .
C18 C17 H17 119 . .
Ru1 C17 H17 119 . .
C13 C18 C17 121.12(15) . .
C13 C18 Ru1 72.13(9) . .
C17 C18 Ru1 70.02(9) . .
C13 C18 H18 118.7 . .
C17 C18 H18 118.7 . .
Ru1 C18 H18 118.7 . .
C13 C19 H19A 109.5 . .
C13 C19 H19B 109.5 . .
H19A C19 H19B 109.5 . .
C13 C19 H19C 109.5 . .
H19A C19 H19C 109.5 . .
H19B C19 H19C 109.5 . .
C16 C20 C22 112.94(14) . .
C16 C20 C21 108.02(14) . .
C22 C20 C21 110.64(15) . .
C16 C20 H20 108.4 . .
C22 C20 H20 108.4 . .
C21 C20 H20 108.4 . .
C20 C21 H21A 109.5 . .
C20 C21 H21B 109.5 . .
H21A C21 H21B 109.5 . .
C20 C21 H21C 109.5 . .
H21A C21 H21C 109.5 . .
H21B C21 H21C 109.5 . .
C20 C22 H22A 109.5 . .
C20 C22 H22B 109.5 . .
H22A C22 H22B 109.5 . .
C20 C22 H22C 109.5 . .
H22A C22 H22C 109.5 . .
H22B C22 H22C 109.5 . .
C6 N1 C7 121.62(13) . .
C6 N1 Ru1 118.10(11) . .
C7 N1 Ru1 120.22(10) . .
C1 N2 C5 118.24(14) . .
C1 N2 Ru1 125.98(11) . .
C5 N2 Ru1 115.65(10) . .
N1 Ru1 N2 76.48(5) . .
N1 Ru1 C17 94.89(6) . .
N2 Ru1 C17 121.86(6) . .
N1 Ru1 C16 117.58(6) . .
N2 Ru1 C16 96.44(6) . .
C17 Ru1 C16 37.48(6) . .
N1 Ru1 C14 161.39(6) . .
N2 Ru1 C14 121.52(6) . .
C17 Ru1 C14 79.77(6) . .
C16 Ru1 C14 68.15(6) . .
N1 Ru1 C15 154.77(5) . .
N2 Ru1 C15 97.30(6) . .
C17 Ru1 C15 67.30(6) . .
C16 Ru1 C15 37.96(6) . .
C14 Ru1 C15 37.02(6) . .
N1 Ru1 C18 98.04(6) . .
N2 Ru1 C18 159.18(6) . .
C17 Ru1 C18 37.80(6) . .
C16 Ru1 C18 67.97(6) . .
C14 Ru1 C18 66.83(7) . .
C15 Ru1 C18 79.02(7) . .
N1 Ru1 C13 123.70(6) . .
N2 Ru1 C13 158.52(6) . .
C17 Ru1 C13 67.78(6) . .
C16 Ru1 C13 81.00(6) . .
C14 Ru1 C13 37.81(7) . .
C15 Ru1 C13 67.57(7) . .
C18 Ru1 C13 36.76(6) . .
N1 Ru1 Cl1 83.87(4) . .
N2 Ru1 Cl1 84.05(5) . .
C17 Ru1 Cl1 153.14(4) . .
C16 Ru1 Cl1 158.14(4) . .
C14 Ru1 Cl1 92.88(5) . .
C15 Ru1 Cl1 120.21(5) . .
C18 Ru1 Cl1 115.65(5) . .
C13 Ru1 Cl1 90.56(5) . .
F4 B1 F3 110.64(17) . .
F4 B1 F1 109.33(17) . .
F3 B1 F1 109.61(15) . .
F4 B1 F2 110.28(16) . .
F3 B1 F2 109.48(15) . .
F1 B1 F2 107.45(16) . .

loop_
_geom_bond_atom_site_label_1
_geom_bond_atom_site_label_2
_geom_bond_distance
_geom_bond_site_symmetry_2
C1 N2 1.342(2) .
C1 C2 1.388(2) .
C1 H1 0.95 .
C2 C3 1.382(3) .
C2 H2 0.95 .
C3 C4 1.392(2) .
C3 H3 0.95 .
C4 C5 1.386(2) .
C4 H4 0.95 .
C5 N2 1.365(2) .
C5 C6 1.451(2) .
C6 N1 1.289(2) .
C6 H6 0.95 .
C7 C8 1.394(2) .
C7 C12 1.395(2) .
C7 N1 1.4295(19) .
C8 C9 1.389(2) .
C8 Cl3 1.7357(17) .
C9 C10 1.383(2) .
C9 H9 0.95 .
C10 C11 1.388(2) .
C10 H10 0.95 .
C11 C12 1.383(2) .
C11 Cl2 1.7339(17) .
C12 H12 0.95 .
C13 C18 1.404(2) .
C13 C14 1.438(3) .
C13 C19 1.502(2) .
C13 Ru1 2.2324(16) .
C14 C15 1.399(2) .
C14 Ru1 2.2034(17) .
C14 H14 1 .
C15 C16 1.433(2) .
C15 Ru1 2.2044(16) .
C15 H15 1 .
C16 C17 1.412(2) .
C16 C20 1.514(2) .
C16 Ru1 2.2023(16) .
C17 C18 1.429(2) .
C17 Ru1 2.1908(17) .
C17 H17 1 .
C18 Ru1 2.2192(17) .
C18 H18 1 .
C19 H19A 0.98 .
C19 H19B 0.98 .
C19 H19C 0.98 .
C20 C22 1.525(3) .
C20 C21 1.538(3) .
C20 H20 1 .
C21 H21A 0.98 .
C21 H21B 0.98 .
C21 H21C 0.98 .
C22 H22A 0.98 .
C22 H22B 0.98 .
C22 H22C 0.98 .
N1 Ru1 2.0612(13) .
N2 Ru1 2.0819(14) .
F1 B1 1.397(2) .
F2 B1 1.401(2) .
F3 B1 1.388(2) .
F4 B1 1.375(2) .
Cl1 Ru1 2.3846(8) .

loop_
_geom_torsion_atom_site_label_1
_geom_torsion_atom_site_label_2
_geom_torsion_atom_site_label_3
_geom_torsion_atom_site_label_4
_geom_torsion
_geom_torsion_site_symmetry_1
_geom_torsion_site_symmetry_2
_geom_torsion_site_symmetry_3
_geom_torsion_site_symmetry_4
N2 C1 C2 C3 -1.6(3) . . . .
C1 C2 C3 C4 -1.1(3) . . . .
C2 C3 C4 C5 2.0(2) . . . .
C3 C4 C5 N2 -0.5(2) . . . .
C3 C4 C5 C6 178.93(15) . . . .
N2 C5 C6 N1 0.41(19) . . . .
C4 C5 C6 N1 -179.07(14) . . . .
C12 C7 C8 C9 0.8(2) . . . .
N1 C7 C8 C9 -173.55(15) . . . .
C12 C7 C8 Cl3 177.82(12) . . . .
N1 C7 C8 Cl3 3.5(2) . . . .
C7 C8 C9 C10 0.0(3) . . . .
Cl3 C8 C9 C10 -177.13(13) . . . .
C8 C9 C10 C11 -1.5(3) . . . .
C9 C10 C11 C12 2.3(2) . . . .
C9 C10 C11 Cl2 -178.70(13) . . . .
C10 C11 C12 C7 -1.5(2) . . . .
Cl2 C11 C12 C7 179.44(12) . . . .
C8 C7 C12 C11 0.0(2) . . . .
N1 C7 C12 C11 174.55(14) . . . .
C18 C13 C14 C15 0.3(2) . . . .
C19 C13 C14 C15 177.17(15) . . . .
Ru1 C13 C14 C15 54.59(14) . . . .
C18 C13 C14 Ru1 -54.27(13) . . . .
C19 C13 C14 Ru1 122.58(15) . . . .
C13 C14 C15 C16 -2.2(2) . . . .
Ru1 C14 C15 C16 52.66(13) . . . .
C13 C14 C15 Ru1 -54.90(14) . . . .
C14 C15 C16 C17 2.2(2) . . . .
Ru1 C15 C16 C17 55.05(12) . . . .
C14 C15 C16 C20 -178.31(14) . . . .
Ru1 C15 C16 C20 -125.42(14) . . . .
C14 C15 C16 Ru1 -52.89(14) . . . .
C15 C16 C17 C18 -0.2(2) . . . .
C20 C16 C17 C18 -179.74(14) . . . .
Ru1 C16 C17 C18 54.96(13) . . . .
C15 C16 C17 Ru1 -55.19(12) . . . .
C20 C16 C17 Ru1 125.30(14) . . . .
C14 C13 C18 C17 1.6(2) . . . .
C19 C13 C18 C17 -175.20(15) . . . .
Ru1 C13 C18 C17 -52.13(13) . . . .
C14 C13 C18 Ru1 53.73(13) . . . .
C19 C13 C18 Ru1 -123.07(15) . . . .
C16 C17 C18 C13 -1.7(2) . . . .
Ru1 C17 C18 C13 53.08(13) . . . .
C16 C17 C18 Ru1 -54.73(13) . . . .
C17 C16 C20 C22 -37.5(2) . . . .
C15 C16 C20 C22 143.01(16) . . . .
Ru1 C16 C20 C22 53.9(2) . . . .
C17 C16 C20 C21 85.20(19) . . . .
C15 C16 C20 C21 -94.30(18) . . . .
Ru1 C16 C20 C21 176.55(12) . . . .
C5 C6 N1 C7 179.54(13) . . . .
C5 C6 N1 Ru1 -3.24(17) . . . .
C8 C7 N1 C6 -65.6(2) . . . .
C12 C7 N1 C6 119.97(16) . . . .
C8 C7 N1 Ru1 117.23(14) . . . .
C12 C7 N1 Ru1 -57.19(17) . . . .
C2 C1 N2 C5 3.1(2) . . . .
C2 C1 N2 Ru1 178.56(13) . . . .
C4 C5 N2 C1 -2.1(2) . . . .
C6 C5 N2 C1 178.46(14) . . . .
C4 C5 N2 Ru1 -178.00(12) . . . .
C6 C5 N2 Ru1 2.51(16) . . . .

loop_
_publcif_info_datablock.id
_publcif_info_datablock.publ_exptl
_publcif_info_datablock.publ_geom
_publcif_info_datablock.structure
{81b2a4bb-b4ef-4402-a89f-0d4cf20c9ef2} ? ? ?
{52ef2f36-ee07-4a9b-9f04-146c71699948} y y y

loop_
_publcif_info_exptl_table_extra_item
sin_theta_over_lambda_max

loop_
_publcif_info_tables.block_id
_publcif_info_tables.reference_item
{81b2a4bb-b4ef-4402-a89f-0d4cf20c9ef2} '_publcif_info_datablock.publ_exptl'

loop_
_publcif_info_cif.paper_type
EE
